data_4129321
loop_
_publ_author_name
'Alezi, Dalal'
'Peedikakkal, Abdul Malik P.'
'Weseli\'nski, \/Lukasz J'
'Guillerm, Vincent'
'Belmabkhout, Youssef'
'Cairns, Amy J.'
'Chen, Zhijie'
'Wojtas, \/Lukasz'
'Eddaoudi, Mohamed'

_publ_section_title
;
 Quest for highly connected metal-organic framework platforms: rare-earth
 polynuclear clusters versatility meets net topology needs.
;
_journal_issue 16
_journal_name_full 'Journal of the American Chemical Society'
_journal_page_first 5421
_journal_page_last 5430
_journal_paper_doi 10.1021/jacs.5b00450
_journal_volume 137
_journal_year 2015
_chemical_formula_sum 'C228 H108 F6 O186.5 Tb27'
_chemical_formula_weight 10235.98
_space_group_crystal_system hexagonal
_space_group_IT_number 191
_space_group_name_Hall '-P 6 2'
_space_group_name_H-M_alt 'P 6/m m m'
_atom_sites_solution_hydrogens mixed
_audit_creation_date 2015-01-10
_audit_creation_method
;
Olex2 1.2
(compiled 2015.01.09 svn.r3130 for OlexSys, GUI svn.r4987)
;
_cell_angle_alpha 90
_cell_angle_beta 90
_cell_angle_gamma 120
_cell_formula_units_Z 1
_cell_length_a 26.445(2)
_cell_length_b 26.445(2)
_cell_length_c 21.080(2)
_cell_measurement_reflns_used 9710
_cell_measurement_temperature 100(2)
_cell_measurement_theta_max 61.71
_cell_measurement_theta_min 3.95
_cell_volume 12767.0(18)
_computing_cell_refinement 'SAINT v7.68A (Bruker, 2009)'
_computing_data_reduction 'SAINT v7.68A (Bruker, 2009)'
_computing_molecular_graphics 'Olex2 (Dolomanov et al., 2009)'
_computing_publication_material 'Olex2 (Dolomanov et al., 2009)'
_computing_structure_refinement 'XL (Sheldrick, 2008)'
_diffrn_ambient_temperature 100(2)
_diffrn_measured_fraction_theta_full 0.987
_diffrn_measured_fraction_theta_max 0.990
_diffrn_measurement_device_type 'Bruker APEX-II CCD with ImuS microsource'
_diffrn_measurement_method '\f and \w scans'
_diffrn_radiation_monochromator mirrors
_diffrn_radiation_type CuK\a
_diffrn_radiation_wavelength 1.54178
_diffrn_reflns_av_R_equivalents 0.0433
_diffrn_reflns_av_unetI/netI 0.0192
_diffrn_reflns_Laue_measured_fraction_full 0.987
_diffrn_reflns_Laue_measured_fraction_max 0.990
_diffrn_reflns_limit_h_max 31
_diffrn_reflns_limit_h_min -30
_diffrn_reflns_limit_k_max 31
_diffrn_reflns_limit_k_min -21
_diffrn_reflns_limit_l_max 24
_diffrn_reflns_limit_l_min -21
_diffrn_reflns_number 53769
_diffrn_reflns_point_group_measured_fraction_full 0.987
_diffrn_reflns_point_group_measured_fraction_max 0.990
_diffrn_reflns_theta_full 66.595
_diffrn_reflns_theta_max 66.506
_diffrn_reflns_theta_min 1.929
_diffrn_standards_number 0
_exptl_absorpt_coefficient_mu 18.541
_exptl_absorpt_correction_T_max 0.7522
_exptl_absorpt_correction_T_min 0.5082
_exptl_absorpt_correction_type multi-scan
_exptl_absorpt_process_details
;
SADABS-2008/1 (Bruker,2008) was used for absorption correction.
wR2(int) was 0.1320 before and 0.0622 after correction.
The Ratio of minimum to maximum transmission is 0.6756.
The \l/2 correction factor is 0.0015.
;
_exptl_crystal_colour colorless
_exptl_crystal_density_diffrn 1.331
_exptl_crystal_description plate
_exptl_crystal_F_000 4777
_exptl_crystal_size_max 0.19
_exptl_crystal_size_mid 0.19
_exptl_crystal_size_min 0.02
_refine_diff_density_max 1.507
_refine_diff_density_min -1.171
_refine_diff_density_rms 0.223
_refine_ls_extinction_method none
_refine_ls_goodness_of_fit_ref 1.096
_refine_ls_hydrogen_treatment mixed
_refine_ls_matrix_type full
_refine_ls_number_parameters 281
_refine_ls_number_reflns 4263
_refine_ls_number_restraints 79
_refine_ls_restrained_S_all 1.113
_refine_ls_R_factor_all 0.0673
_refine_ls_R_factor_gt 0.0587
_refine_ls_shift/su_max 0.002
_refine_ls_shift/su_mean 0.000
_refine_ls_structure_factor_coef Fsqd
_refine_ls_weighting_details 'w=1/[\s^2^(Fo^2^)+(0.1173P)^2^+88.8258P] where P=(Fo^2^+2Fc^2^)/3'
_refine_ls_weighting_scheme calc
_refine_ls_wR_factor_gt 0.1795
_refine_ls_wR_factor_ref 0.1948
_reflns_Friedel_coverage 0.000
_reflns_number_gt 3910
_reflns_number_total 4263
_reflns_threshold_expression 'I > 2\s(I)'
_cod_data_source_file ja5b00450_si_002.cif
_cod_data_source_block Tb-pek-MOF-1
_cod_original_cell_volume 12767(2)
_cod_original_formula_sum 'C228 H108 F6 O186.50 Tb27'
_cod_database_code 4129321
_shelxl_version_number 2014/6
_shelx_space_group_comment
;
The symmetry employed for this shelxl refinement is uniquely defined
by the following loop, which should always be used as a source of
symmetry information in preference to the above space-group names.
They are only intended as comments.
;
_shelx_estimated_absorpt_t_max 0.708
_shelx_estimated_absorpt_t_min 0.127
_olex2_refinement_description
;
1. Fixed Uiso
 At 1.2 times of:
  All C(H) groups
2. Shared sites
{Tb4, O4}
3. Restrained distances
 C18-O24A
 1.26 with sigma of 0.02
 O25-O24B
 2.21 with sigma of 0.02
 C18-C16
 1.5 with sigma of 0.02
 C15-C18
 2.5 with sigma of 0.02
 C18-C17
 2.5 with sigma of 0.02
 C16-O24A
 2.37 with sigma of 0.02
 C20-O25
 2.37 with sigma of 0.02
 C20-O24B
 2.37 with sigma of 0.02
 F3-C19 = F2-C21
 1.34 with sigma of 0.02
 F3-C27 = F2-C25
 2.34 with sigma of 0.02
 F3-C20
 2.34 with sigma of 0.02
 F2-C20
 2.34 with sigma of 0.02
 C14-H14
 0.93 with sigma of 0.02
 H14-C30
 2 with sigma of 0.01
 C29-C1B = C30-C1A
 1.5 with sigma of 0.02
 C4-C3A = C4-C3B = C3A-C30 = C3B-C29 = C29-C14 = C30-C14
 1.39 with sigma of 0.01
 H14-C29_$1
 2 with sigma of 0.01
 C16-F1
 2.34 with sigma of 0.02
 F1-C22
 2.34 with sigma of 0.02
 O25-C26
 1.26 with sigma of 0.02
 O24B-C26
 1.26 with sigma of 0.02
 C26-C21
 2.5 with sigma of 0.02
 C26-C19
 2.5 with sigma of 0.02
 C18-C16 = C26-C20
 1.5 with sigma of 0.02
 O13B-C18
 1.26 with sigma of 0.02
 O24A-O13B
 2.21 with sigma of 0.02
 C16-O13B
 2.37 with sigma of 0.02
4. Restrained planarity
 C30, H14, C29_$1, C14
 with sigma of 0.1
 O24B, O25, C26, C20, C19, C27, C28, C25, C21, F2, F3
 with sigma of 0.01
 O13B, C23, C18, O24A
 with sigma of 0.001
 O13B, C16, C17, C24, C23, C22, C15, C18, F1
 with sigma of 0.01
5. Uiso/Uaniso restraints and constraints
C20 \\sim C19 \\sim C27 \\sim C28 \\sim C25 \\sim C21 \\sim F2 \\sim F3: within
1.7A with sigma of 0.04 and sigma for terminal atoms of 0.08
C16 \\sim C17 \\sim C24 \\sim C23 \\sim C22 \\sim C15 \\sim F1: within 1.7A
with sigma of 0.04 and sigma for terminal atoms of 0.08
Uanis(O20) \\sim Ueq, Uanis(O1) \\sim Ueq: with sigma of 0.005 and sigma for
terminal atoms of 0.01
Uanis(Tb4) = Uanis(O4)
6. Others
 Fixed Sof: Tb2B(0.25) Tb3(0.125) Tb4(0.25) Tb2A(0.25) O12(0.25) O19(0.5)
 O18(0.5) O13B(0.25) O7(0.5) O8(0.125) O17(0.25) O9(0.5) C29(0.5) C3B(0.5)
 H3B(0.5) C1B(0.5) C7(0.5) H7(0.5) C10(0.5) H10(0.5) C9(0.5) H9(0.5) C6(0.5)
 H6(0.5) O4(0.25) O23(0.25) O24B(0.25) O25(0.25) C26(0.25) C16(0.125)
 C17(0.125) H17(0.125) C24(0.125) H24(0.125) C23(0.125) H23(0.125) C22(0.125)
 H22(0.125) C15(0.125) C18(0.25) C20(0.125) C19(0.125) H19(0.0625) C27(0.125)
 H27(0.125) C28(0.125) H28(0.125) C25(0.125) H25(0.125) C21(0.125) H21(0.0625)
 C1A(0.5) O24A(0.25) O26(0.0625) O2(0.02083) O5(0.125) O28(0.0625) O11(0.125)
 O13(0.0625) O16(0.25) O29(0.125) O30(0.25) F1(0.125) F2(0.0625) F3(0.0625)
 O31(0.02083) O32(0.0625) O33(0.0625) C3A(0.5) H3A(0.5) C30(0.5) O35(0.02083)
 O36(0.0625) O0(0.25)
7.a Aromatic/amide H refined with riding coordinates:
 C3B(H3B), C7(H7), C10(H10), C9(H9), C6(H6), C17(H17), C24(H24), C23(H23),
 C22(H22), C19(H19), C27(H27), C28(H28), C25(H25), C21(H21), C3A(H3A)
7.b Fitted hexagon refined as free rotating group:
 C16(C17,C24,C23,C22,C15), C20(C19,C27,C28,C25,C21)
;
_olex2_submission_special_instructions 'No special instructions were received'

loop_
_space_group_symop_operation_xyz
'x, y, z'
'x-y, x, z'
'-y, x-y, z'
'-x, -y, z'
'-x+y, -x, z'
'y, -x+y, z'
'x-y, -y, -z'
'-x, -x+y, -z'
'y, x, -z'
'-y, -x, -z'
'-x+y, y, -z'
'x, x-y, -z'
'-x, -y, -z'
'-x+y, -x, -z'
'y, -x+y, -z'
'x, y, -z'
'x-y, x, -z'
'-y, x-y, -z'
'-x+y, y, z'
'x, x-y, z'
'-y, -x, z'
'y, x, z'
'x-y, -y, z'
'-x, -x+y, z'

loop_
_atom_site_label
_atom_site_type_symbol
_atom_site_fract_x
_atom_site_fract_y
_atom_site_fract_z
_atom_site_U_iso_or_equiv
_atom_site_adp_type
_atom_site_occupancy
_atom_site_site_symmetry_order
_atom_site_calc_flag
_atom_site_refinement_flags_posn
_atom_site_refinement_flags_adp
_atom_site_refinement_flags_occupancy
_atom_site_disorder_assembly
_atom_site_disorder_group
Tb1 Tb 0.55950(2) 0.44050(2) 1.0000 0.0146(2) Uani 1 4 d S T P A .
Tb2B Tb 0.41599(5) 0.41599(5) 0.92041(8) 0.0262(3) Uani 0.5 2 d S T P A 1
Tb3 Tb 0.15314(6) 0.0000 0.5000 0.0233(3) Uani 0.5 4 d S T P . .
Tb4 Tb 0.08481(5) 0.08481(5) 0.59246(6) 0.0413(3) Uani 0.5 2 d S T P B 3
Tb2A Tb 0.43585(6) 0.43585(6) 0.89321(7) 0.0253(3) Uani 0.5 2 d S T P A 2
O6 O 0.0000 0.0000 0.5648(6) 0.016(3) Uani 1 12 d S T P . .
O20 O 0.47287(11) 0.52713(11) 0.9157(3) 0.0263(13) Uani 1 2 d S TU P . .
O1 O 0.4032(3) 0.4578(2) 1.0000 0.0318(14) Uani 1 2 d S TU P . .
O3 O 0.5281(2) 0.3605(2) 0.9316(3) 0.0415(13) Uani 1 1 d . . . . .
C13 C 0.2184(6) 0.1092(3) 0.6110(7) 0.055(3) Uani 1 2 d S T P . .
C11 C 0.2676(5) 0.1338(3) 0.6566(6) 0.045(3) Uani 1 2 d S T P A .
O12 O 0.4768(8) 0.4768(8) 0.7907(8) 0.053(5) Uani 0.5 2 d S T P . .
O19 O 0.4418(4) 0.3466(4) 0.8960(5) 0.036(2) Uiso 0.5 1 d . . . . .
O18 O 0.4671(4) 0.3707(4) 0.8629(4) 0.0282(19) Uiso 0.5 1 d . . . A .
O13B O 0.4342(7) 0.4342(7) 0.8067(8) 0.070(7) Uani 0.5 2 d DS T P A 1
O7 O 0.2178(6) 0.0694(5) 0.5723(7) 0.057(3) Uani 0.5 1 d . . . F .
O8 O 0.2474(11) 0.0000 0.5000 0.065(7) Uiso 0.5 4 d S T P F .
O17 O 0.3329(5) 0.3329(5) 0.9640(10) 0.053(5) Uani 0.5 2 d S T P . .
O9 O 0.1806(6) 0.1208(6) 0.6172(8) 0.070(4) Uani 0.5 1 d . . . B .
C14 C 0.4887(4) 0.24437(18) 0.8912(4) 0.0284(19) Uani 1 2 d DS T P . .
H14 H 0.5171(16) 0.2586(8) 0.9207(18) 0.034 Uiso 1 2 d DRS T P . .
C29 C 0.4727(7) 0.2828(5) 0.8625(7) 0.029(5) Uiso 0.5 1 d D . . A 2
C4 C 0.4044(5) 0.2022(2) 0.7949(5) 0.038(2) Uani 1 2 d DS T P . .
C3B C 0.4318(7) 0.2618(5) 0.8129(7) 0.031(5) Uiso 0.5 1 d D . . A 2
H3B H 0.4224 0.2876 0.7913 0.037 Uiso 0.5 1 calc R . . A 2
C5 C 0.3576(5) 0.1788(3) 0.7461(5) 0.041(3) Uani 1 2 d S T P A .
C1B C 0.4921(5) 0.3446(5) 0.8851(6) 0.019(2) Uiso 0.5 1 d D . . A 2
C7 C 0.3566(8) 0.2163(7) 0.6983(7) 0.043(4) Uani 0.5 1 d . . . A -1
H7 H 0.3868 0.2559 0.6965 0.051 Uiso 0.5 1 calc R . . A -1
C10 C 0.3117(8) 0.1949(7) 0.6543(8) 0.049(4) Uani 0.5 1 d . . . A -1
H10 H 0.3098 0.2200 0.6233 0.058 Uiso 0.5 1 calc R . . A -1
C9 C 0.2689(8) 0.1005(7) 0.7009(11) 0.066(6) Uani 0.5 1 d . . . A -1
H9 H 0.2384 0.0610 0.7037 0.080 Uiso 0.5 1 calc R . . A -1
C6 C 0.3146(10) 0.1221(7) 0.7447(10) 0.074(8) Uani 0.5 1 d . . . A -1
H6 H 0.3156 0.0959 0.7748 0.089 Uiso 0.5 1 calc R . . A -1
O4 O 0.08481(5) 0.08481(5) 0.59246(6) 0.0413(3) Uani 0.5 2 d S T P C 4
O23 O 0.0627(13) 0.0627(13) 0.6969(15) 0.134(11) Uiso 0.5 2 d S T P . .
O24B O 0.3666(7) 0.3666(7) 0.8071(9) 0.082(7) Uiso 0.5 2 d DS T P A 2
O25 O 0.3450(6) 0.3450(6) 0.9100(7) 0.053(4) Uani 0.5 2 d DS T P A 2
C26 C 0.3327(5) 0.3327(5) 0.8519(8) 0.044(5) Uiso 0.5 2 d DS T P A 2
C16 C 0.37965(13) 0.37965(13) 0.7162(8) 0.086(17) Uiso 0.25 2 d DS TU P A 1
C17 C 0.32989(19) 0.3299(2) 0.6950(10) 0.10(2) Uiso 0.25 2 d DGS TU P A 1
H17 H 0.3029 0.3029 0.7247 0.121 Uiso 0.25 2 calc RS T P A 1
C24 C 0.3197(7) 0.3197(7) 0.6303(11) 0.15(3) Uiso 0.25 2 d GS TU P A 1
H24 H 0.2856 0.2856 0.6158 0.181 Uiso 0.25 2 calc RS T P A 1
C23 C 0.3592(11) 0.3592(11) 0.5868(9) 0.19(3) Uiso 0.25 2 d GS TU P A 1
H23 H 0.3522 0.3522 0.5426 0.225 Uiso 0.25 2 calc RS T P A 1
C22 C 0.4090(9) 0.4090(9) 0.6081(9) 0.19(3) Uiso 0.25 2 d DGS TU P A 1
H22 H 0.4360 0.4360 0.5784 0.230 Uiso 0.25 2 calc RS T P A 1
C15 C 0.4192(4) 0.4192(4) 0.6728(9) 0.16(2) Uiso 0.25 2 d DGS TU P A 1
C18 C 0.3896(6) 0.3896(6) 0.7858(9) 0.059(7) Uiso 0.5 2 d DS T P A 1
C20 C 0.2789(3) 0.2789(3) 0.8316(9) 0.051(11) Uiso 0.25 2 d DS TU P A 2
C19 C 0.2412(6) 0.2412(5) 0.8775(11) 0.107(19) Uiso 0.25 2 d DGS TU P A 2
H19 H 0.2499 0.2500 0.9212 0.129 Uiso 0.125 2 calc RS T P A 2
C27 C 0.1906(4) 0.1906(4) 0.8595(17) 0.13(2) Uiso 0.25 2 d DGS TU P A 2
H27 H 0.1648 0.1648 0.8909 0.161 Uiso 0.25 2 calc RS T P A 2
C28 C 0.1777(4) 0.1777(5) 0.7956(18) 0.11(2) Uiso 0.25 2 d GS TU P A 2
H28 H 0.1432 0.1432 0.7833 0.137 Uiso 0.25 2 calc RS T P A 2
C25 C 0.2154(9) 0.2154(9) 0.7497(14) 0.074(15) Uiso 0.25 2 d DGS TU P A 2
H25 H 0.2067 0.2067 0.7060 0.089 Uiso 0.25 2 calc RS T P A 2
C21 C 0.2660(8) 0.2660(7) 0.7676(10) 0.060(12) Uiso 0.25 2 d DGS TU P A 2
H21 H 0.2918 0.2918 0.7362 0.072 Uiso 0.125 2 calc RS T P A 2
C1A C 0.4765(6) 0.3290(6) 0.9069(6) 0.024(3) Uiso 0.5 1 d D . . A 1
O24A O 0.3512(8) 0.3512(8) 0.8233(10) 0.097(8) Uiso 0.5 2 d DS T P A 1
O26 O 0.337(4) 0.1684(19) 1.0000 0.10(2) Uiso 0.25 4 d S T P . .
O2 O 0.6667 0.3333 0.858(10) 0.11(6) Uiso 0.125 6 d S T P . .
O5 O 0.6326(13) 0.3674(13) 0.902(3) 0.105(17) Uiso 0.25 2 d S T P . .
O28 O 0.6198(18) 0.3802(18) 1.0000 0.10(2) Uiso 0.25 4 d S T P A .
O11 O 0.5733(18) 0.4267(18) 0.767(4) 0.13(2) Uiso 0.25 2 d S T P . .
O13 O 0.635(2) 0.365(2) 0.843(5) 0.08(2) Uiso 0.125 2 d S T P . .
O16 O 0.575(4) 0.373(4) 0.744(4) 0.28(5) Uiso 0.25 1 d . . . . .
O29 O 0.6208(16) 0.3792(16) 0.790(3) 0.13(2) Uiso 0.25 2 d S T P . .
O30 O 0.361(2) 0.223(2) 1.0000 0.193(18) Uiso 0.5 2 d S T P . .
F1 F 0.4666(7) 0.4666(7) 0.6918(17) 0.19(3) Uiso 0.25 2 d DS TU P A 1
F2 F 0.3013(14) 0.3013(14) 0.7230(14) 0.11(2) Uiso 0.125 2 d DS TU P D 2
F3 F 0.2525(14) 0.2525(14) 0.9385(12) 0.15(3) Uiso 0.125 2 d DS TU P E 2
O31 O 0.6667 0.3333 0.917(8) 0.09(5) Uiso 0.125 6 d S T P . .
O32 O 0.365(4) 0.266(4) 0.5000 0.09(3) Uiso 0.125 2 d S T P . .
O33 O 0.344(6) 0.198(5) 0.5000 0.11(3) Uiso 0.125 2 d S T P . .
C3A C 0.4195(6) 0.2542(5) 0.8260(7) 0.024(4) Uiso 0.5 1 d D . . A 1
H3A H 0.4007 0.2755 0.8149 0.028 Uiso 0.5 1 calc R . . A 1
C30 C 0.4619(6) 0.2752(6) 0.8729(7) 0.021(4) Uiso 0.5 1 d D . . A 1
O35 O 0.6667 0.3333 0.580(16) 0.19(13) Uiso 0.125 6 d S T P . .
O36 O 0.390(8) 0.195(4) 0.5000 0.23(7) Uiso 0.25 4 d S T P . .
O0 O 0.1194(4) 0.0657(7) 0.5000 0.023(3) Uiso 0.5 2 d S T P F 1

loop_
_atom_site_aniso_label
_atom_site_aniso_U_11
_atom_site_aniso_U_22
_atom_site_aniso_U_33
_atom_site_aniso_U_23
_atom_site_aniso_U_13
_atom_site_aniso_U_12
Tb1 0.0123(3) 0.0123(3) 0.0185(4) 0.000 0.000 0.0056(3)
Tb2B 0.0207(5) 0.0207(5) 0.0433(8) -0.0118(5) -0.0118(5) 0.0148(5)
Tb3 0.0275(6) 0.0225(7) 0.0182(6) 0.000 0.000 0.0112(4)
Tb4 0.0433(5) 0.0433(5) 0.0413(6) -0.0208(4) -0.0208(4) 0.0246(6)
Tb2A 0.0268(6) 0.0268(6) 0.0331(7) -0.0122(5) -0.0122(5) 0.0216(6)
O6 0.020(4) 0.020(4) 0.006(5) 0.000 0.000 0.010(2)
O20 0.044(2) 0.044(2) 0.016(2) 0.0002(10) -0.0002(10) 0.041(3)
O1 0.018(3) 0.009(2) 0.073(4) 0.000 0.000 0.010(2)
O3 0.048(3) 0.041(3) 0.053(3) -0.030(2) -0.027(2) 0.035(3)
C13 0.046(7) 0.048(5) 0.070(8) -0.020(3) -0.040(6) 0.023(4)
C11 0.041(6) 0.041(4) 0.052(6) -0.014(3) -0.028(5) 0.021(3)
O12 0.076(10) 0.076(10) 0.039(8) 0.005(7) 0.005(7) 0.064(11)
O13B 0.109(15) 0.109(15) 0.056(11) -0.050(12) -0.050(12) 0.102(16)
O7 0.058(8) 0.040(6) 0.072(8) -0.021(6) -0.046(7) 0.024(6)
O17 0.022(5) 0.022(5) 0.116(14) -0.013(7) -0.013(7) 0.012(6)
O9 0.055(8) 0.070(9) 0.099(11) -0.047(9) -0.051(8) 0.041(8)
C14 0.023(5) 0.030(4) 0.029(4) -0.0037(18) -0.007(4) 0.012(2)
C4 0.038(6) 0.034(4) 0.043(5) -0.012(2) -0.023(5) 0.019(3)
C5 0.049(6) 0.036(4) 0.042(6) -0.016(3) -0.031(5) 0.024(3)
C7 0.054(10) 0.029(7) 0.050(9) -0.008(7) -0.031(8) 0.025(7)
C10 0.051(10) 0.037(8) 0.054(9) -0.002(7) -0.035(8) 0.019(7)
C9 0.053(11) 0.028(8) 0.096(15) 0.004(9) -0.042(11) 0.003(8)
C6 0.084(15) 0.025(8) 0.081(13) 0.008(8) -0.062(13) 0.002(9)
O4 0.0433(5) 0.0433(5) 0.0413(6) -0.0208(4) -0.0208(4) 0.0246(6)
O25 0.041(7) 0.041(7) 0.077(12) -0.011(8) -0.011(8) 0.020(8)

loop_
_atom_type_symbol
_atom_type_description
_atom_type_scat_dispersion_real
_atom_type_scat_dispersion_imag
_atom_type_scat_source
C C 0.0181 0.0091 'International Tables Vol C Tables 4.2.6.8 and 6.1.1.4'
H H 0.0000 0.0000 'International Tables Vol C Tables 4.2.6.8 and 6.1.1.4'
F F 0.0727 0.0534 'International Tables Vol C Tables 4.2.6.8 and 6.1.1.4'
O O 0.0492 0.0322 'International Tables Vol C Tables 4.2.6.8 and 6.1.1.4'
Tb Tb -9.1472 9.1891 'International Tables Vol C Tables 4.2.6.8 and 6.1.1.4'

loop_
_geom_angle_atom_site_label_1
_geom_angle_atom_site_label_2
_geom_angle_atom_site_label_3
_geom_angle
_geom_angle_site_symmetry_1
_geom_angle_site_symmetry_3
Tb2B Tb1 Tb2B 51.02(5) 13_667 4_665
Tb2B Tb1 Tb2B 91.22(3) . 13_667
Tb2B Tb1 Tb2B 69.54(4) . 4_665
O20 Tb1 Tb2B 38.85(6) 4_665 4_665
O20 Tb1 Tb2B 38.85(6) 13_667 13_667
O20 Tb1 Tb2B 38.85(6) 4_665 .
O20 Tb1 Tb2B 83.25(11) 13_667 4_665
O20 Tb1 Tb2B 83.25(11) 4_665 13_667
O20 Tb1 Tb2B 83.25(11) 13_667 .
O20 Tb1 O20 100.3(3) 4_665 13_667
O20 Tb1 O1 66.36(10) 4_665 13_667
O20 Tb1 O1 66.36(10) 13_667 13_667
O20 Tb1 O1 66.36(10) 13_667 9_557
O20 Tb1 O1 66.36(10) 4_665 9_557
O20 Tb1 O3 141.02(15) 4_665 10_667
O20 Tb1 O3 141.01(15) 13_667 .
O20 Tb1 O3 80.34(16) 4_665 .
O20 Tb1 O3 80.34(16) 13_667 10_667
O20 Tb1 O3 80.34(16) 13_667 16_557
O20 Tb1 O3 80.34(16) 4_665 21_665
O20 Tb1 O3 141.02(15) 13_667 21_665
O20 Tb1 O3 141.02(15) 4_665 16_557
O20 Tb1 O28 129.84(13) 4_665 .
O20 Tb1 O28 129.84(13) 13_667 .
O1 Tb1 Tb2B 28.04(6) 13_667 4_665
O1 Tb1 Tb2B 28.04(6) 13_667 13_667
O1 Tb1 Tb2B 90.40(13) 9_557 4_665
O1 Tb1 Tb2B 90.40(13) 9_557 13_667
O1 Tb1 Tb2B 28.04(6) 9_557 .
O1 Tb1 Tb2B 90.40(13) 13_667 .
O1 Tb1 O1 102.5(3) 9_557 13_667
O1 Tb1 O28 128.75(14) 13_667 .
O1 Tb1 O28 128.75(14) 9_557 .
O3 Tb1 Tb2B 73.10(12) 10_667 13_667
O3 Tb1 Tb2B 115.23(14) 16_557 13_667
O3 Tb1 Tb2B 73.10(12) 21_665 4_665
O3 Tb1 Tb2B 115.22(14) 21_665 .
O3 Tb1 Tb2B 103.85(14) 10_667 4_665
O3 Tb1 Tb2B 103.85(14) 16_557 .
O3 Tb1 Tb2B 162.98(12) 16_557 4_665
O3 Tb1 Tb2B 103.85(14) 21_665 13_667
O3 Tb1 Tb2B 115.23(14) . 4_665
O3 Tb1 Tb2B 162.98(12) . 13_667
O3 Tb1 Tb2B 73.11(12) . .
O3 Tb1 Tb2B 162.98(12) 10_667 .
O3 Tb1 O1 141.99(14) 10_667 9_557
O3 Tb1 O1 141.99(14) 21_665 9_557
O3 Tb1 O1 78.91(17) . 9_557
O3 Tb1 O1 78.91(17) 10_667 13_667
O3 Tb1 O1 78.91(17) 16_557 9_557
O3 Tb1 O1 141.99(14) 16_557 13_667
O3 Tb1 O1 141.99(14) . 13_667
O3 Tb1 O1 78.91(17) 21_665 13_667
O3 Tb1 O3 123.2(2) 21_665 16_557
O3 Tb1 O3 76.0(3) 10_667 21_665
O3 Tb1 O3 123.2(2) 10_667 .
O3 Tb1 O3 76.0(3) 16_557 .
O3 Tb1 O3 77.9(3) 10_667 16_557
O3 Tb1 O3 77.9(3) 21_665 .
O3 Tb1 O28 61.59(11) 16_557 .
O3 Tb1 O28 61.59(11) 21_665 .
O3 Tb1 O28 61.59(11) 10_667 .
O3 Tb1 O28 61.59(11) . .
O28 Tb1 Tb2B 134.387(14) . 4_665
O28 Tb1 Tb2B 134.387(14) . 13_667
O28 Tb1 Tb2B 134.388(14) . .
O20 Tb2B O20 58.4(2) . 4_665
O20 Tb2B C18 99.8(3) 4_665 .
O20 Tb2B C18 99.8(3) . .
O20 Tb2B O24A 122.0(3) . .
O20 Tb2B O24A 122.0(3) 4_665 .
O1 Tb2B O20 99.2(2) . 4_665
O1 Tb2B O20 65.59(19) . .
O1 Tb2B O20 65.59(19) 9_557 4_665
O1 Tb2B O20 99.2(2) 9_557 .
O1 Tb2B O1 72.0(2) 9_557 .
O1 Tb2B O19 140.7(3) . .
O1 Tb2B O19 70.5(3) 9_557 .
O1 Tb2B O19 140.7(3) 9_557 22
O1 Tb2B O19 70.5(3) . 22
O1 Tb2B O18 81.9(2) 9_557 .
O1 Tb2B O18 81.9(2) . 22
O1 Tb2B O18 152.7(2) 9_557 22
O1 Tb2B O18 152.7(2) . .
O1 Tb2B O13B 137.5(2) 9_557 .
O1 Tb2B O13B 137.5(2) . .
O1 Tb2B O17 82.1(4) 9_557 .
O1 Tb2B O17 82.1(4) . .
O1 Tb2B C18 144.00(12) . .
O1 Tb2B C18 144.00(12) 9_557 .
O1 Tb2B O24A 136.1(3) 9_557 .
O1 Tb2B O24A 136.1(3) . .
O19 Tb2B O20 131.9(3) 22 4_665
O19 Tb2B O20 131.9(3) . .
O19 Tb2B O20 75.5(3) . 4_665
O19 Tb2B O20 75.5(3) 22 .
O19 Tb2B O19 141.0(5) 22 .
O19 Tb2B O18 22.3(3) 22 22
O19 Tb2B O18 136.6(3) 22 .
O19 Tb2B O18 136.6(3) . 22
O19 Tb2B O18 22.3(3) . .
O19 Tb2B O13B 80.3(3) . .
O19 Tb2B O13B 80.3(3) 22 .
O19 Tb2B O17 81.7(3) . .
O19 Tb2B O17 81.7(3) 22 .
O19 Tb2B C18 74.0(2) 22 .
O19 Tb2B C18 74.0(2) . .
O19 Tb2B O24A 70.7(2) 22 .
O19 Tb2B O24A 70.7(2) . .
O18 Tb2B O20 112.4(2) . .
O18 Tb2B O20 61.8(2) . 4_665
O18 Tb2B O20 61.8(2) 22 .
O18 Tb2B O20 112.5(2) 22 4_665
O18 Tb2B O18 122.4(4) . 22
O18 Tb2B C18 62.6(2) 22 .
O18 Tb2B C18 62.6(2) . .
O18 Tb2B O24A 69.6(2) 22 .
O18 Tb2B O24A 69.6(2) . .
O13B Tb2B O20 77.9(4) . 4_665
O13B Tb2B O20 77.9(4) . .
O13B Tb2B O18 61.5(2) . .
O13B Tb2B O18 61.5(2) . 22
O13B Tb2B C18 25.2(4) . .
O13B Tb2B O24A 51.3(4) . .
O17 Tb2B O20 145.1(3) . .
O17 Tb2B O20 145.1(3) . 4_665
O17 Tb2B O18 102.3(3) . .
O17 Tb2B O18 102.3(3) . 22
O17 Tb2B O13B 124.1(6) . .
O17 Tb2B C18 98.9(6) . .
O17 Tb2B O24A 72.7(6) . .
O24A Tb2B C18 26.1(3) . .
Tb4 Tb3 Tb4 94.34(7) 15_556 6
O7 Tb3 Tb4 75.7(4) 23 6
O7 Tb3 Tb4 135.0(3) . 15_556
O7 Tb3 Tb4 135.0(3) 16_556 6
O7 Tb3 Tb4 75.7(4) . 6
O7 Tb3 Tb4 135.0(3) 7_556 6
O7 Tb3 Tb4 75.7(4) 16_556 15_556
O7 Tb3 Tb4 135.0(3) 23 15_556
O7 Tb3 Tb4 75.7(4) 7_556 15_556
O7 Tb3 O7 140.5(7) 7_556 .
O7 Tb3 O7 140.5(7) 16_556 23
O7 Tb3 O7 85.6(6) 23 .
O7 Tb3 O7 81.3(8) 7_556 23
O7 Tb3 O7 81.3(8) 16_556 .
O7 Tb3 O7 85.6(6) 7_556 16_556
O7 Tb3 O8 70.2(4) 16_556 .
O7 Tb3 O8 70.2(4) . .
O7 Tb3 O8 70.2(4) 23 .
O7 Tb3 O8 70.2(4) 7_556 .
O7 Tb3 O4 75.7(4) 7_556 15_556
O7 Tb3 O4 135.0(3) 23 15_556
O7 Tb3 O4 75.7(4) 16_556 15_556
O7 Tb3 O4 135.0(3) . 15_556
O8 Tb3 Tb4 132.83(3) . 6
O8 Tb3 Tb4 132.83(3) . 15_556
O8 Tb3 O4 132.83(3) . 15_556
O0 Tb3 O7 133.0(4) 15_556 .
O0 Tb3 O7 79.4(4) . 16_556
O0 Tb3 O7 133.0(4) 15_556 16_556
O0 Tb3 O7 81.7(4) 15_556 7_556
O0 Tb3 O7 134.3(4) 7_556 16_556
O0 Tb3 O7 79.4(4) . .
O0 Tb3 O7 81.7(4) 20 16_556
O0 Tb3 O7 79.4(4) 7_556 23
O0 Tb3 O7 133.0(4) 20 7_556
O0 Tb3 O7 81.7(4) 15_556 23
O0 Tb3 O7 134.3(4) . 7_556
O0 Tb3 O7 134.3(4) . 23
O0 Tb3 O7 81.7(4) 20 .
O0 Tb3 O7 134.3(4) 7_556 .
O0 Tb3 O7 79.4(4) 7_556 7_556
O0 Tb3 O7 133.0(4) 20 23
O0 Tb3 O8 142.5(3) 20 .
O0 Tb3 O8 139.5(3) 7_556 .
O0 Tb3 O8 139.5(3) . .
O0 Tb3 O8 142.5(3) 15_556 .
O0 Tb3 O0 3.0(3) 15_556 7_556
O0 Tb3 O0 78.0(4) 15_556 .
O0 Tb3 O0 3.0(3) 20 .
O0 Tb3 O0 78.0(4) 20 7_556
O0 Tb3 O0 81.1(5) . 7_556
O0 Tb3 O0 75.0(6) 15_556 20
Tb3 Tb4 Tb3 71.41(2) 2 3
Tb3 Tb4 Tb3 71.41(2) 2 .
Tb3 Tb4 Tb3 121.57(4) 3 .
Tb3 Tb4 Tb4 126.07(3) 2 3
Tb3 Tb4 Tb4 42.83(3) 2 16_556
Tb3 Tb4 Tb4 126.07(3) 2 5
Tb4 Tb4 Tb3 112.92(2) 3 .
Tb4 Tb4 Tb3 38.462(19) 6 .
Tb4 Tb4 Tb3 60.984(17) 16_556 3
Tb4 Tb4 Tb3 38.462(19) 2 3
Tb4 Tb4 Tb3 109.870(13) 6 2
Tb4 Tb4 Tb3 136.78(2) 6 3
Tb4 Tb4 Tb3 136.78(2) 2 .
Tb4 Tb4 Tb3 61.09(2) 5 .
Tb4 Tb4 Tb3 109.870(13) 2 2
Tb4 Tb4 Tb3 112.92(2) 5 3
Tb4 Tb4 Tb3 61.09(2) 3 3
Tb4 Tb4 Tb3 60.985(17) 16_556 .
Tb4 Tb4 Tb4 90.0 6 3
Tb4 Tb4 Tb4 30.0 2 3
Tb4 Tb4 Tb4 90.0 6 16_556
Tb4 Tb4 Tb4 90.0 5 16_556
Tb4 Tb4 Tb4 90.0 2 16_556
Tb4 Tb4 Tb4 90.0 3 16_556
Tb4 Tb4 Tb4 30.0 6 5
Tb4 Tb4 Tb4 120.0 2 6
Tb4 Tb4 Tb4 60.0 5 3
Tb4 Tb4 Tb4 90.0 2 5
Tb4 Tb4 O6 61.06(4) 2 .
Tb4 Tb4 O6 61.06(4) 6 .
Tb4 Tb4 O9 82.0(3) 2 22
Tb4 Tb4 O9 82.0(3) 6 .
Tb4 Tb4 O9 154.6(3) 6 22
Tb4 Tb4 O9 154.6(3) 2 .
Tb4 Tb4 O23 82.6(4) 6 .
Tb4 Tb4 O23 82.6(4) 2 .
O6 Tb4 Tb3 118.3(3) . 2
O6 Tb4 Tb3 79.95(13) . .
O6 Tb4 Tb3 79.95(13) . 3
O6 Tb4 Tb4 75.4(3) . 16_556
O6 Tb4 Tb4 33.05(11) . 3
O6 Tb4 Tb4 33.05(11) . 5
O9 Tb4 Tb3 132.7(4) 22 .
O9 Tb4 Tb3 68.1(3) 22 3
O9 Tb4 Tb3 68.1(3) . .
O9 Tb4 Tb3 69.4(5) 22 2
O9 Tb4 Tb3 132.7(4) . 3
O9 Tb4 Tb3 69.4(5) . 2
O9 Tb4 Tb4 164.5(5) . 3
O9 Tb4 Tb4 111.2(4) 22 3
O9 Tb4 Tb4 164.5(5) 22 5
O9 Tb4 Tb4 103.3(4) . 16_556
O9 Tb4 Tb4 111.2(4) . 5
O9 Tb4 Tb4 103.3(4) 22 16_556
O9 Tb4 O6 143.0(3) . .
O9 Tb4 O6 143.0(3) 22 .
O9 Tb4 O9 74.0(7) . 22
O9 Tb4 O23 88.5(8) 22 .
O9 Tb4 O23 88.5(8) . .
O23 Tb4 Tb3 117.06(17) . 3
O23 Tb4 Tb3 117.06(17) . .
O23 Tb4 Tb3 152.0(9) . 2
O23 Tb4 Tb4 165.1(9) . 16_556
O23 Tb4 Tb4 77.2(7) . 3
O23 Tb4 Tb4 77.2(7) . 5
O23 Tb4 O6 89.7(9) . .
O20 Tb2A O20 70.4(2) . 4_665
O20 Tb2A O1 97.50(19) 4_665 .
O20 Tb2A O1 64.64(18) 4_665 9_557
O20 Tb2A O1 64.65(18) . .
O20 Tb2A O1 97.50(19) . 9_557
O20 Tb2A O12 81.0(4) . .
O20 Tb2A O12 81.0(4) 4_665 .
O20 Tb2A O19 149.7(3) 4_665 22
O20 Tb2A O19 80.5(3) . 22
O20 Tb2A O19 149.7(3) . .
O20 Tb2A O19 80.5(3) 4_665 .
O20 Tb2A O18 70.6(2) . 22
O20 Tb2A O18 138.9(3) . .
O20 Tb2A O18 138.9(3) 4_665 22
O20 Tb2A O18 70.6(2) 4_665 .
O20 Tb2A O24B 135.6(2) 4_665 .
O20 Tb2A O24B 135.6(2) . .
O20 Tb2A O25 138.3(2) 4_665 .
O20 Tb2A O25 138.3(2) . .
O20 Tb2A C26 144.75(12) 4_665 .
O20 Tb2A C26 144.75(12) . .
O1 Tb2A O1 58.0(2) 9_557 .
O1 Tb2A C26 102.3(3) 9_557 .
O1 Tb2A C26 102.3(3) . .
O12 Tb2A O1 143.6(3) . 9_557
O12 Tb2A O1 143.6(3) . .
O12 Tb2A O19 102.9(3) . 22
O12 Tb2A O19 102.9(3) . .
O12 Tb2A O24B 71.9(6) . .
O12 Tb2A O25 125.0(6) . .
O12 Tb2A C26 98.9(6) . .
O19 Tb2A O1 112.8(3) 22 9_557
O19 Tb2A O1 61.4(3) 22 .
O19 Tb2A O1 112.8(3) . .
O19 Tb2A O1 61.4(3) . 9_557
O19 Tb2A O19 126.3(5) 22 .
O19 Tb2A O24B 72.4(3) 22 .
O19 Tb2A O24B 72.4(3) . .
O19 Tb2A C26 65.0(2) 22 .
O19 Tb2A C26 65.0(2) . .
O18 Tb2A O1 133.2(2) . .
O18 Tb2A O1 76.7(2) . 9_557
O18 Tb2A O1 76.7(2) 22 .
O18 Tb2A O1 133.2(2) 22 9_557
O18 Tb2A O12 80.9(3) 22 .
O18 Tb2A O12 80.9(3) . .
O18 Tb2A O19 22.9(3) 22 22
O18 Tb2A O19 139.6(3) . 22
O18 Tb2A O19 139.6(3) 22 .
O18 Tb2A O19 22.9(3) . .
O18 Tb2A O18 141.1(4) . 22
O18 Tb2A O24B 70.9(2) 22 .
O18 Tb2A O24B 70.9(2) . .
O18 Tb2A O25 81.4(2) . .
O18 Tb2A O25 81.4(2) 22 .
O18 Tb2A C26 74.6(2) . .
O18 Tb2A C26 74.6(2) 22 .
O24B Tb2A O1 125.1(3) . 9_557
O24B Tb2A O1 125.1(3) . .
O24B Tb2A C26 27.0(3) . .
O25 Tb2A O1 79.5(3) . 9_557
O25 Tb2A O1 79.5(3) . .
O25 Tb2A O19 63.3(2) . .
O25 Tb2A O19 63.3(2) . 22
O25 Tb2A O24B 53.1(4) . .
O25 Tb2A C26 26.1(3) . .
Tb4 O6 Tb4 57.89(8) 2 3
Tb4 O6 Tb4 113.9(2) 3 5
Tb4 O6 Tb4 57.89(8) 4 5
Tb4 O6 Tb4 57.89(8) 4 3
Tb4 O6 Tb4 113.9(2) . 3
Tb4 O6 Tb4 150.9(6) 2 5
Tb4 O6 Tb4 150.9(6) 6 3
Tb4 O6 Tb4 150.9(6) . 4
Tb4 O6 Tb4 113.9(2) . 5
Tb4 O6 Tb4 57.89(8) . 2
Tb4 O6 Tb4 57.89(8) 6 5
Tb4 O6 Tb4 113.9(2) 4 2
Tb4 O6 Tb4 57.89(8) . 6
Tb4 O6 Tb4 113.9(2) 6 2
Tb4 O6 Tb4 113.9(2) 4 6
Tb1 O20 Tb2B 106.41(14) 13_667 .
Tb1 O20 Tb2B 106.41(14) 13_667 4_665
Tb2B O20 Tb2B 121.4(2) . 4_665
Tb2A O20 Tb1 122.55(15) 4_665 13_667
Tb2A O20 Tb1 122.55(15) . 13_667
Tb2A O20 Tb2A 103.8(2) . 4_665
Tb1 O1 Tb2A 105.11(15) 13_667 .
Tb1 O1 Tb2A 105.11(15) 13_667 16_557
Tb2B O1 Tb1 120.57(17) 16_557 13_667
Tb2B O1 Tb1 120.57(17) . 13_667
Tb2B O1 Tb2B 104.1(2) . 16_557
Tb2A O1 Tb2A 121.6(2) 16_557 .
C1B O3 Tb1 129.4(6) . .
C1A O3 Tb1 127.5(6) . .
O7 C13 C11 114.1(8) . .
O7 C13 C11 114.1(8) 20 .
O7 C13 O7 103.9(15) . 20
O9 C13 C11 118.9(11) . .
O9 C13 C11 118.9(11) 20 .
O9 C13 O7 126.3(12) . .
O9 C13 O7 61.7(10) 20 .
O9 C13 O7 126.3(12) 20 20
O9 C13 O7 61.7(10) . 20
O9 C13 O9 85.2(18) 20 .
C10 C11 C13 120.7(9) . .
C9 C11 C13 119.0(10) . .
C9 C11 C10 120.2(12) . .
O12 O12 Tb2A 116.6(5) 4_665 .
O13B O12 O12 163.3(12) . 4_665
O18 O19 Tb2B 91.0(9) . .
O18 O19 Tb2A 72.5(8) . .
O18 O19 C1B 62.4(9) . .
O18 O19 C1A 89.1(12) . .
C1B O19 Tb2A 124.3(8) . .
C1A O19 Tb2B 145.5(8) . .
O19 O18 Tb2B 66.7(8) . .
O19 O18 Tb2A 84.6(8) . .
O19 O18 C1B 75.3(10) . .
O19 O18 C1A 53.0(9) . .
C1B O18 Tb2A 140.9(8) . .
C1A O18 Tb2B 111.4(7) . .
O12 O13B Tb2B 118.1(13) . .
O12 O13B C18 142.8(19) . .
C18 O13B Tb2B 99.1(13) . .
C13 O7 Tb3 137.6(10) . .
O9 O7 Tb3 97.9(9) 20 .
O9 O7 C13 54.0(10) 20 .
O17 O17 Tb2B 112.7(5) 16_557 .
O25 O17 O17 164.3(11) . 16_557
Tb4 O9 Tb3 61.7(3) . 2
C13 O9 Tb3 111.0(13) . 2
C13 O9 Tb4 140.4(9) . .
C13 O9 O7 64.3(12) . 20
C13 O9 O9 47.4(9) . 20
O7 O9 Tb3 55.1(7) 20 2
O7 O9 Tb4 116.1(10) 20 .
O7 O9 O9 100.6(8) 20 20
O9 O9 Tb3 115.5(3) 20 2
O9 O9 Tb4 98.0(3) 20 .
C29 C14 H14 118.8(7) 20 .
C29 C14 H14 118.8(7) . .
C29 C14 C29 120.1(11) 20 .
C30 C14 H14 121.1(6) . .
C30 C14 H14 121.1(6) 20 .
C30 C14 C30 116.4(11) 20 .
C14 C29 C1B 125.1(8) . .
C3B C29 C14 118.8(10) . .
C3B C29 C1B 115.9(8) . .
C3B C4 C3B 117.8(12) 20 .
C3B C4 C5 120.3(6) . .
C3B C4 C5 120.3(6) 20 .
C3A C4 C5 120.5(6) . .
C3A C4 C5 120.5(6) 20 .
C3A C4 C3A 115.4(12) 20 .
C29 C3B C4 120.2(11) . .
C29 C3B H3B 119.9 . .
C4 C3B H3B 119.9 . .
C7 C5 C4 120.2(9) . .
C6 C5 C4 122.6(9) . .
C6 C5 C7 117.2(11) . .
O3 C1B O19 115.8(10) . .
O3 C1B C29 112.7(9) . .
O19 C1B C29 106.3(11) . .
O18 C1B O3 127.8(10) . .
O18 C1B O19 42.3(6) . .
O18 C1B C29 119.0(9) . .
C5 C7 H7 120.0 . .
C10 C7 C5 120.1(14) . .
C10 C7 H7 120.0 . .
C11 C10 H10 120.6 . .
C7 C10 C11 118.7(13) . .
C7 C10 H10 120.6 . .
C11 C9 H9 119.7 . .
C11 C9 C6 120.7(15) . .
C6 C9 H9 119.7 . .
C5 C6 C9 122.9(15) . .
C5 C6 H6 118.6 . .
C9 C6 H6 118.6 . .
O23 O23 Tb4 97.4(4) 6 .
O23 O23 Tb4 97.4(4) 2 .
O23 O23 O23 119.995(8) 2 6
C26 O24B Tb2A 88.8(11) . .
O17 O25 Tb2A 114.1(12) . .
O17 O25 C26 149.5(17) . .
C26 O25 Tb2A 96.4(10) . .
O24B C26 Tb2A 64.2(10) . .
O24B C26 C20 116.8(13) . .
O25 C26 Tb2A 57.5(9) . .
O25 C26 O24B 121.7(13) . .
O25 C26 C20 121.5(13) . .
C20 C26 Tb2A 179.0(11) . .
C17 C16 C15 120.0 . .
C17 C16 C18 119.0(8) . .
C15 C16 C18 121.0(8) . .
C16 C17 H17 120.0 . .
C16 C17 C24 120.00(11) . .
C24 C17 H17 120.0 . .
C17 C24 H24 120.0 . .
C23 C24 C17 120.0 . .
C23 C24 H24 120.0 . .
C24 C23 H23 120.0 . .
C24 C23 C22 120.0 . .
C22 C23 H23 120.0 . .
C23 C22 H22 120.0 . .
C15 C22 C23 120.00(8) . .
C15 C22 H22 120.0 . .
C22 C15 C16 120.00(8) . .
F1 C15 C16 121.0(12) . .
F1 C15 C22 119.0(12) . .
O13B C18 Tb2B 55.7(11) . .
O13B C18 C16 120.6(13) . .
O13B C18 O24A 121.6(14) . .
C16 C18 Tb2B 176.4(11) . .
O24A C18 Tb2B 65.9(11) . .
O24A C18 C16 117.7(13) . .
C19 C20 C26 119.1(9) . .
C19 C20 C21 120.0(3) . .
C21 C20 C26 120.9(10) . .
C20 C19 H19 120.0 . .
C20 C19 C27 120.00(13) . .
C27 C19 H19 120.0 . .
C19 C27 H27 120.0 . .
C28 C27 C19 120.00(13) . .
C28 C27 H27 120.0 . .
C27 C28 H28 120.0 . .
C27 C28 C25 120.00(5) . .
C25 C28 H28 120.0 . .
C28 C25 H25 120.0 . .
C21 C25 C28 120.00(6) . .
C21 C25 H25 120.0 . .
C20 C21 H21 120.0 . .
C25 C21 C20 120.0(2) . .
C25 C21 H21 120.0 . .
O3 C1A O18 105.9(10) . .
O3 C1A C30 120.2(10) . .
O19 C1A O3 124.8(11) . .
O19 C1A O18 38.0(6) . .
O19 C1A C30 112.8(10) . .
C30 C1A O18 109.8(9) . .
C18 O24A Tb2B 88.0(12) . .
O30 O26 O30 127(9) . 20
O5 O2 O5 96(8) 5_665 .
O5 O2 O5 96(8) 5_665 3_655
O5 O2 O5 96(8) 3_655 .
O13 O2 O5 43(4) 3_655 3_655
O13 O2 O5 122(5) 3_655 .
O13 O2 O5 122(5) 5_665 3_655
O13 O2 O5 122(5) . 5_665
O13 O2 O5 122(5) 5_665 .
O13 O2 O5 122(5) 3_655 5_665
O13 O2 O5 122(5) . 3_655
O13 O2 O5 43(4) 5_665 5_665
O13 O2 O5 43(4) . .
O13 O2 O13 116(6) 3_655 .
O13 O2 O13 116(6) 3_655 5_665
O13 O2 O13 116(6) 5_665 .
O31 O2 O5 59(6) . 3_655
O31 O2 O5 59(6) . 5_665
O31 O2 O5 59(6) . .
O31 O2 O13 102(9) . .
O31 O2 O13 102(9) . 5_665
O31 O2 O13 102(9) . 3_655
O13 O5 O2 54(7) . .
O13 O5 O31 97(9) . .
O31 O5 O2 43(7) . .
O16 O11 O16 54(7) 21_665 .
O5 O13 O2 83(10) . .
O5 O13 O29 144(10) . .
O29 O13 O2 133(10) . .
O16 O16 O11 63(4) 21_665 .
O16 O16 O29 63(4) 21_665 .
O29 O16 O11 95(7) . .
O13 O29 O16 150(5) . 21_665
O13 O29 O16 150(5) . .
O16 O29 O16 55(8) 21_665 .
C15 F1 F1 162.2(13) . 4_665
O2 O31 O5 78(7) . 3_655
O2 O31 O5 78(7) . .
O2 O31 O5 78(7) . 5_665
O5 O31 O5 116(4) 5_665 .
O5 O31 O5 116(4) 3_655 5_665
O5 O31 O5 116(4) 3_655 .
O33 O33 O32 162(6) 20 .
O36 O33 O32 105(10) . .
O36 O33 O33 57(7) . 20
C4 C3A H3A 119.7 . .
C30 C3A C4 120.7(10) . .
C30 C3A H3A 119.7 . .
C14 C30 C1A 118.3(8) . .
C14 C30 C3A 121.0(10) . .
C3A C30 C1A 120.7(8) . .
O33 O36 O33 66(10) . 20
Tb3 O0 Tb3 138.0(4) 2 .
O0 O0 Tb3 19.5(3) 20 .
O0 O0 Tb3 157.5(3) 20 2

loop_
_geom_bond_atom_site_label_1
_geom_bond_atom_site_label_2
_geom_bond_distance
_geom_bond_site_symmetry_2
Tb1 Tb2B 3.8959(10) 13_667
Tb1 Tb2B 3.8959(10) 4_665
Tb1 Tb2B 3.8958(10) .
Tb1 O20 2.314(5) 13_667
Tb1 O20 2.314(5) 4_665
Tb1 O1 2.357(6) 9_557
Tb1 O1 2.357(6) 13_667
Tb1 O3 2.343(4) 16_557
Tb1 O3 2.344(4) .
Tb1 O3 2.343(4) 10_667
Tb1 O3 2.343(4) 21_665
Tb1 O28 2.76(8) .
Tb2B O20 2.548(3) .
Tb2B O20 2.548(3) 4_665
Tb2B O1 2.127(3) 9_557
Tb2B O1 2.127(3) .
Tb2B O19 2.314(10) .
Tb2B O19 2.314(10) 22
Tb2B O18 2.520(9) 22
Tb2B O18 2.520(9) .
Tb2B O13B 2.446(19) .
Tb2B O17 2.381(17) .
Tb2B C18 2.922(18) .
Tb2B O24A 2.67(3) .
Tb3 Tb4 2.6576(17) 15_556
Tb3 Tb4 2.6576(17) 6
Tb3 O7 2.340(10) .
Tb3 O7 2.340(10) 23
Tb3 O7 2.340(10) 16_556
Tb3 O7 2.340(10) 7_556
Tb3 O8 2.49(3) .
Tb3 O4 2.6576(17) 15_556
Tb3 O0 2.019(17) 20
Tb3 O0 2.317(17) .
Tb3 O0 2.019(17) 15_556
Tb3 O0 2.317(17) 7_556
Tb4 Tb3 4.0182(13) 3
Tb4 Tb3 2.6576(17) 2
Tb4 Tb4 3.885(2) 5
Tb4 Tb4 2.2430(13) 6
Tb4 Tb4 2.2430(13) 2
Tb4 Tb4 3.885(2) 3
Tb4 Tb4 3.898(2) 16_556
Tb4 O6 2.317(3) .
Tb4 O9 2.276(12) .
Tb4 O9 2.276(12) 22
Tb4 O23 2.28(3) .
Tb2A O20 2.156(3) 4_665
Tb2A O20 2.156(3) .
Tb2A O1 2.579(3) .
Tb2A O1 2.579(3) 9_557
Tb2A O12 2.417(16) .
Tb2A O19 2.444(10) 22
Tb2A O19 2.444(10) .
Tb2A O18 2.341(9) .
Tb2A O18 2.342(9) 22
Tb2A O24B 2.58(2) .
Tb2A O25 2.428(16) .
Tb2A C26 2.863(12) .
O6 Tb4 2.317(3) 6
O6 Tb4 2.317(3) 3
O6 Tb4 2.317(3) 4
O6 Tb4 2.317(3) 5
O6 Tb4 2.317(3) 2
O20 Tb1 2.315(5) 13_667
O20 Tb2B 2.548(3) 4_665
O20 Tb2A 2.156(3) 4_665
O1 Tb1 2.357(5) 13_667
O1 Tb2B 2.127(3) 16_557
O1 Tb2A 2.579(3) 16_557
O3 C1B 1.283(12) .
O3 C1A 1.301(13) .
C13 C11 1.480(14) .
C13 O7 1.326(16) 20
C13 O7 1.326(16) .
C13 O9 1.191(16) 20
C13 O9 1.191(16) .
C11 C10 1.444(18) .
C11 C9 1.30(2) .
O12 O12 1.23(4) 4_665
O12 O13B 1.17(2) .
O19 O18 0.956(12) .
O19 C1B 1.375(16) .
O19 C1A 1.241(16) .
O18 C1B 1.260(15) .
O18 C1A 1.554(16) .
O13B C18 1.260(15) .
O7 O9 1.30(2) 20
O17 O17 1.52(4) 16_557
O17 O25 1.18(2) .
O9 Tb3 2.826(15) 2
O9 O7 1.30(2) 20
O9 O9 1.61(3) 20
C14 H14 0.899(11) .
C14 C29 1.418(7) 20
C14 C29 1.418(7) .
C14 C30 1.379(7) 20
C14 C30 1.379(7) .
C29 C3B 1.405(9) .
C29 C1B 1.524(13) .
C4 C3B 1.419(9) .
C4 C3B 1.419(9) 20
C4 C5 1.484(12) .
C4 C3A 1.389(8) 20
C4 C3A 1.389(8) .
C3B H3B 0.9500 .
C5 C7 1.422(16) .
C5 C6 1.355(19) .
C7 H7 0.9500 .
C7 C10 1.386(19) .
C10 H10 0.9500 .
C9 H9 0.9500 .
C9 C6 1.40(2) .
C6 H6 0.9500 .
O4 Tb3 2.6576(17) 2
O23 O23 1.66(3) 2
O23 O23 1.66(3) 6
O24B C26 1.300(15) .
O25 C26 1.268(14) .
C26 C20 1.487(11) .
C16 C17 1.3901(18) .
C16 C15 1.3900(18) .
C16 C18 1.490(10) .
C17 H17 0.9500 .
C17 C24 1.3900 .
C24 H24 0.9500 .
C24 C23 1.3900(15) .
C23 H23 0.9500 .
C23 C22 1.3900 .
C22 H22 0.9500 .
C22 C15 1.3900 .
C15 F1 1.316(17) .
C18 O24A 1.288(16) .
C20 C19 1.390(3) .
C20 C21 1.3900(12) .
C19 H19 0.9500 .
C19 C27 1.3899 .
C27 H27 0.9500 .
C27 C28 1.3900 .
C28 H28 0.9500 .
C28 C25 1.390(2) .
C25 H25 0.9500 .
C25 C21 1.3899 .
C21 H21 0.9500 .
C1A C30 1.461(13) .
O26 O30 1.25(6) .
O26 O30 1.25(6) 20
O2 O5 1.82(12) 3_655
O2 O5 1.82(12) .
O2 O5 1.82(12) 5_665
O2 O13 1.48(10) .
O2 O13 1.48(10) 3_655
O2 O13 1.48(10) 5_665
O2 O31 1.3(2) .
O5 O13 1.25(10) .
O5 O31 1.59(7) .
O11 O16 1.52(10) .
O11 O16 1.52(10) 21_665
O13 O29 1.29(11) .
O16 O16 1.38(18) 21_665
O16 O29 1.50(9) .
O29 O16 1.50(9) 21_665
F1 F1 1.77(4) 4_665
O31 O5 1.59(7) 5_665
O31 O5 1.59(7) 3_655
O32 O33 1.59(14) .
O33 O33 1.4(2) 20
O33 O36 1.25(16) .
C3A H3A 0.9500 .
C3A C30 1.385(9) .
O36 O33 1.25(16) 20
O0 Tb3 2.019(17) 2
O0 O0 0.32(4) 20

loop_
_geom_torsion_atom_site_label_1
_geom_torsion_atom_site_label_2
_geom_torsion_atom_site_label_3
_geom_torsion_atom_site_label_4
_geom_torsion
_geom_torsion_site_symmetry_1
_geom_torsion_site_symmetry_4
Tb1 O3 C1B O19 -44.0(15) . .
Tb1 O3 C1B O18 4(2) . .
Tb1 O3 C1B C29 -166.6(9) . .
Tb1 O3 C1A O19 27(2) . .
Tb1 O3 C1A O18 64.3(12) . .
Tb1 O3 C1A C30 -170.7(10) . .
Tb2B O19 O18 C1A 145.5(8) . .
Tb2B O19 C1A O3 -21(3) . .
Tb2B O19 C1A O18 -90.5(18) . .
Tb2B O19 C1A C30 176.2(12) . .
Tb2B O18 C1A O3 -92.8(9) . .
Tb2B O18 C1A O19 34.0(9) . .
Tb2B O18 C1A C30 136.0(10) . .
Tb2B O13B C18 C16 180.000(1) . .
Tb2B O13B C18 O24A 0.000(3) . .
Tb2A O19 O18 C1B 146.2(7) . .
Tb2A O19 C1B O3 78.7(13) . .
Tb2A O19 C1B O18 -39.9(9) . .
Tb2A O19 C1B C29 -155.3(8) . .
Tb2A O18 C1B O3 -27(2) . .
Tb2A O18 C1B O19 61.5(13) . .
Tb2A O18 C1B C29 143.9(12) . .
Tb2A O24B C26 O25 0.000(2) . .
Tb2A O24B C26 C20 180.000(1) . .
Tb2A O25 C26 O24B 0.000(2) . .
Tb2A O25 C26 C20 180.000(1) . .
O3 C1A C30 C14 30(2) . .
O3 C1A C30 C3A -153.5(15) . .
C13 C11 C10 C7 179.3(15) . .
C13 C11 C9 C6 179.9(19) . .
C11 C13 O7 Tb3 168.2(11) . .
C11 C13 O7 O9 111.1(13) . 20
C11 C13 O9 Tb3 133.6(10) . 2
C11 C13 O9 Tb4 -155.9(14) . .
C11 C13 O9 O7 103.4(13) . 20
C11 C13 O9 O9 -121(2) . 20
C11 C9 C6 C5 4(4) . .
O12 O12 O13B Tb2B 0.000(9) 4_665 .
O12 O12 O13B C18 180.00(3) 4_665 .
O12 O13B C18 Tb2B 180.000(5) . .
O12 O13B C18 C16 0.000(4) . .
O12 O13B C18 O24A 180.000(3) . .
O19 O18 C1B O3 -88.0(16) . .
O19 O18 C1B C29 82.4(15) . .
O19 O18 C1A O3 -126.8(13) . .
O19 O18 C1A C30 102.0(14) . .
O19 C1A C30 C14 -165.9(14) . .
O19 C1A C30 C3A 10(2) . .
O18 O19 C1B O3 118.7(13) . .
O18 O19 C1B C29 -115.4(12) . .
O18 O19 C1A O3 69.6(16) . .
O18 O19 C1A C30 -93.3(15) . .
O18 C1A C30 C14 153.3(13) . .
O18 C1A C30 C3A -30(2) . .
O13B C18 O24A Tb2B 0.000(3) . .
O7 C13 C11 C10 115.9(15) . .
O7 C13 C11 C10 -3(2) 20 .
O7 C13 C11 C9 -68(2) . .
O7 C13 C11 C9 172.7(17) 20 .
O7 C13 O7 Tb3 -67(2) 20 .
O7 C13 O7 O9 -124.0(13) 20 20
O7 C13 O9 Tb3 -57(2) . 2
O7 C13 O9 Tb3 30.1(7) 20 2
O7 C13 O9 Tb4 14(4) . .
O7 C13 O9 Tb4 101(2) 20 .
O7 C13 O9 O7 -87(2) . 20
O7 C13 O9 O9 136.0(11) 20 20
O7 C13 O9 O9 49.3(12) . 20
O17 O17 O25 Tb2A 0.000(6) 16_557 .
O17 O17 O25 C26 180.00(13) 16_557 .
O17 O25 C26 Tb2A 180.00(5) . .
O17 O25 C26 O24B 180.000(3) . .
O17 O25 C26 C20 0.000(4) . .
O9 C13 C11 C10 -73(2) . .
O9 C13 C11 C10 -174.4(17) 20 .
O9 C13 C11 C9 102.9(19) . .
O9 C13 C11 C9 2(2) 20 .
O9 C13 O7 Tb3 -2(3) . .
O9 C13 O7 Tb3 57.1(16) 20 .
O9 C13 O7 O9 -59(2) . 20
O9 C13 O9 Tb3 -105.9(12) 20 2
O9 C13 O9 Tb4 -35(3) 20 .
O9 C13 O9 O7 -136.0(11) 20 20
C14 C29 C3B C4 4(3) . .
C14 C29 C1B O3 4(2) . .
C14 C29 C1B O19 -123.6(16) . .
C14 C29 C1B O18 -167.6(14) . .
C29 C14 C29 C3B 12(3) 20 .
C29 C14 C29 C1B -173.9(8) 20 .
C4 C5 C7 C10 -177.4(14) . .
C4 C5 C6 C9 176.7(19) . .
C4 C3A C30 C14 -2(3) . .
C4 C3A C30 C1A -178.1(15) . .
C3B C29 C1B O3 178.1(14) . .
C3B C29 C1B O19 50.3(19) . .
C3B C29 C1B O18 6(2) . .
C3B C4 C3B C29 -20(3) 20 .
C5 C4 C3B C29 175.1(15) . .
C5 C4 C3A C30 178.0(15) . .
C5 C7 C10 C11 -3(3) . .
C1B O19 O18 Tb2A -146.2(7) . .
C1B C29 C3B C4 -170.4(15) . .
C7 C5 C6 C9 -3(4) . .
C10 C11 C9 C6 -4(3) . .
C9 C11 C10 C7 3(3) . .
C6 C5 C7 C10 3(3) . .
O24B C26 C20 C19 180.0(3) . .
O24B C26 C20 C21 0.0(3) . .
O25 C26 C20 C19 0.0(3) . .
O25 C26 C20 C21 180.0(3) . .
C26 C20 C19 C27 180.0(2) . .
C26 C20 C21 C25 180.0(2) . .
C16 C17 C24 C23 0.00(15) . .
C16 C15 F1 F1 180.0(3) . 4_665
C16 C18 O24A Tb2B 180.000(1) . .
C17 C16 C15 C22 0.0(3) . .
C17 C16 C15 F1 180.0(3) . .
C17 C16 C18 O13B 180.00(7) . .
C17 C16 C18 O24A 0.00(7) . .
C17 C24 C23 C22 0.0 . .
C24 C23 C22 C15 0.0 . .
C23 C22 C15 C16 0.00(15) . .
C23 C22 C15 F1 -180.0(4) . .
C22 C15 F1 F1 0.0(9) . 4_665
C15 C16 C17 C24 0.0(3) . .
C15 C16 C18 O13B 0.0(3) . .
C15 C16 C18 O24A -180.0(3) . .
C18 C16 C17 C24 180.00(8) . .
C18 C16 C15 C22 180.00(7) . .
C18 C16 C15 F1 0.0(5) . .
C20 C19 C27 C28 0.0(3) . .
C19 C20 C21 C25 0.0(6) . .
C19 C27 C28 C25 0.0 . .
C27 C28 C25 C21 0.0 . .
C28 C25 C21 C20 0.0(3) . .
C21 C20 C19 C27 0.0(6) . .
C1A O19 O18 Tb2B -145.5(8) . .
O2 O5 O13 O29 180.00(11) . .
O2 O5 O31 O5 -71(10) . 3_655
O2 O5 O31 O5 71(10) . 5_665
O2 O13 O29 O16 113(15) . .
O2 O13 O29 O16 -113(15) . 21_665
O5 O2 O5 O13 -132(5) 3_655 .
O5 O2 O5 O13 132(5) 5_665 .
O5 O2 O5 O31 -48(5) 5_665 .
O5 O2 O5 O31 48(5) 3_655 .
O5 O2 O13 O5 -61(11) 5_665 .
O5 O2 O13 O5 61(12) 3_655 .
O5 O2 O13 O29 -119(12) 3_655 .
O5 O2 O13 O29 180.00(10) . .
O5 O2 O13 O29 119(11) 5_665 .
O5 O2 O31 O5 120.00(7) . 3_655
O5 O2 O31 O5 -120.00(3) 3_655 .
O5 O2 O31 O5 120.00(3) 5_665 .
O5 O2 O31 O5 -120.01(4) 5_665 3_655
O5 O2 O31 O5 -120.00(8) . 5_665
O5 O2 O31 O5 120.01(5) 3_655 5_665
O5 O13 O29 O16 67(15) . 21_665
O5 O13 O29 O16 -67(15) . .
O11 O16 O29 O13 98(16) . .
O11 O16 O29 O16 -56(5) . 21_665
O13 O2 O5 O13 -95(13) 3_655 .
O13 O2 O5 O13 95(13) 5_665 .
O13 O2 O5 O31 180.00(13) . .
O13 O2 O5 O31 -85(13) 5_665 .
O13 O2 O5 O31 85(13) 3_655 .
O13 O2 O13 O5 -110(13) 5_665 .
O13 O2 O13 O5 110(13) 3_655 .
O13 O2 O13 O29 70(13) 5_665 .
O13 O2 O13 O29 -70(13) 3_655 .
O13 O2 O31 O5 120.00(4) 3_655 5_665
O13 O2 O31 O5 -120.00(4) 3_655 .
O13 O2 O31 O5 0.00(6) . .
O13 O2 O31 O5 0.00(3) 5_665 5_665
O13 O2 O31 O5 120.00(3) 5_665 .
O13 O2 O31 O5 0.00(3) 3_655 3_655
O13 O2 O31 O5 120.00(6) . 3_655
O13 O2 O31 O5 -120.00(3) 5_665 3_655
O13 O2 O31 O5 -120.00(6) . 5_665
O13 O5 O31 O2 0.00(7) . .
O13 O5 O31 O5 71(10) . 5_665
O13 O5 O31 O5 -71(10) . 3_655
O16 O11 O16 O29 56(5) 21_665 .
O16 O16 O29 O13 154(17) 21_665 .
O31 O2 O5 O13 180.00(10) . .
O31 O2 O13 O5 0.00(8) . .
O31 O2 O13 O29 180.00(8) . .
O31 O5 O13 O2 0.00(6) . .
O31 O5 O13 O29 180.00(8) . .
O32 O33 O36 O33 180.000(3) . 20
C3A C4 C5 C7 46.5(19) . .
C3A C4 C5 C7 -155.8(14) 20 .
C3A C4 C5 C6 24(2) 20 .
C3A C4 C5 C6 -133.4(19) . .
C3A C4 C3A C30 19(3) 20 .
C30 C14 C30 C1A 160.5(8) 20 .
C30 C14 C30 C3A -16(3) 20 .
